data_4131685
loop_
_publ_author_name
'Wilding, Matthew J. T.'
'Iovan, Diana A.'
'Wrobel, Alexandra T.'
'Lukens, James T.'
'MacMillan, Samantha N.'
'Lancaster, Kyle M.'
'Betley, Theodore A.'

_publ_section_title
;
 Direct Comparison of C-H Bond Amination Efficacy through Manipulation of
 Nitrogen-Valence Centered Redox: Imido versus Iminyl.
;
_journal_issue 41
_journal_name_full 'Journal of the American Chemical Society'
_journal_page_first 14757
_journal_page_last 14766
_journal_paper_doi 10.1021/jacs.7b08714
_journal_volume 139
_journal_year 2017
_chemical_formula_moiety 'C76 H63 Fe N3'
_chemical_formula_sum 'C76 H63 Fe N3'
_chemical_formula_weight 1074.21
_space_group_crystal_system triclinic
_space_group_IT_number 2
_space_group_name_Hall '-P 1'
_space_group_name_H-M_alt 'P -1'
_atom_sites_solution_hydrogens geom
_audit_creation_date 2015-05-06
_audit_creation_method
;
Olex2 1.2
(compiled 2013.12.10 svn.r2850 for OlexSys, GUI svn.r4736)
;
_cell_angle_alpha 68.051(3)
_cell_angle_beta 84.136(3)
_cell_angle_gamma 79.987(3)
_cell_formula_units_Z 2
_cell_length_a 14.694(3)
_cell_length_b 15.145(3)
_cell_length_c 16.966(4)
_cell_measurement_reflns_used 4573
_cell_measurement_temperature 100(2)
_cell_measurement_theta_max 25.21
_cell_measurement_theta_min 2.28
_cell_volume 3445.8(13)
_computing_cell_refinement 'SAINT 8.34A (Bruker-AXS,2014)'
_computing_data_collection 'APEX2 v2014.3.0 (Bruker-AXS,2014)'
_computing_data_reduction 'SAINT 8.34A (Bruker-AXS,2014)'
_computing_molecular_graphics 'Olex2 (Dolomanov et al., 2009)'
_computing_publication_material 'Olex2 (Dolomanov et al., 2009)'
_computing_structure_refinement 'XLMP (Sheldrick, 2008)'
_diffrn_ambient_temperature 100.05
_diffrn_measured_fraction_theta_full 0.930
_diffrn_measured_fraction_theta_max 0.956
_diffrn_measurement_device_type 'Bruker APEX-II CCD'
_diffrn_measurement_method '\f and \w scans'
_diffrn_radiation_type MoK\a
_diffrn_radiation_wavelength 0.71073
_diffrn_reflns_av_R_equivalents 0.0684
_diffrn_reflns_av_unetI/netI 0.1304
_diffrn_reflns_Laue_measured_fraction_full 0.930
_diffrn_reflns_Laue_measured_fraction_max 0.956
_diffrn_reflns_limit_h_max 17
_diffrn_reflns_limit_h_min -17
_diffrn_reflns_limit_k_max 18
_diffrn_reflns_limit_k_min -18
_diffrn_reflns_limit_l_max 20
_diffrn_reflns_limit_l_min -20
_diffrn_reflns_number 21370
_diffrn_reflns_point_group_measured_fraction_full 0.930
_diffrn_reflns_point_group_measured_fraction_max 0.956
_diffrn_reflns_theta_full 26.000
_diffrn_reflns_theta_max 25.753
_diffrn_reflns_theta_min 1.408
_diffrn_standards_number 0
_exptl_absorpt_coefficient_mu 0.459
_exptl_absorpt_correction_T_max 0.7453
_exptl_absorpt_correction_T_min 0.6076
_exptl_absorpt_correction_type multi-scan
_exptl_absorpt_process_details
;
? was used for absorption correction.
wR2(int) was 0.0577 before and 0.0448 after correction.
The Ratio of minimum to maximum transmission is 0.8152.
The \l/2 correction factor is 0.00150.
;
_exptl_crystal_colour purple
_exptl_crystal_density_diffrn 1.041
_exptl_crystal_description plate
_exptl_crystal_F_000 1072
_exptl_crystal_size_max 0.608
_exptl_crystal_size_mid 0.296
_exptl_crystal_size_min 0.202
_refine_diff_density_max 0.863
_refine_diff_density_min -0.582
_refine_diff_density_rms 0.097
_refine_ls_extinction_method none
_refine_ls_goodness_of_fit_ref 0.969
_refine_ls_hydrogen_treatment mixed
_refine_ls_matrix_type full
_refine_ls_number_parameters 727
_refine_ls_number_reflns 12598
_refine_ls_number_restraints 0
_refine_ls_restrained_S_all 0.969
_refine_ls_R_factor_all 0.1650
_refine_ls_R_factor_gt 0.0885
_refine_ls_shift/su_max 0.005
_refine_ls_shift/su_mean 0.000
_refine_ls_structure_factor_coef Fsqd
_refine_ls_weighting_details 'w=1/[\s^2^(Fo^2^)+(0.1561P)^2^] where P=(Fo^2^+2Fc^2^)/3'
_refine_ls_weighting_scheme calc
_refine_ls_wR_factor_gt 0.2473
_refine_ls_wR_factor_ref 0.2798
_reflns_Friedel_coverage 0.000
_reflns_number_gt 5860
_reflns_number_total 12598
_reflns_threshold_expression 'I > 2\s(I)'
_cod_data_source_file ja7b08714_si_002.cif
_cod_data_source_block ArLFeNHAr
_cod_depositor_comments
;

2020-10-10
Z value and formula fixed to values more according to usual
chemical conventions.                 miguel
;
_cod_original_formula_sum 'C40 H0.25 Fe N0.25'
_cod_original_formula_weight 540.00
_cod_original_formula_moiety '0.5(C76 H63 Fe N3)'
_cod_original_formula_units_Z 4
_cod_database_code 4131685
_shelxl_version_number 2014/6
_shelx_space_group_comment
;
The symmetry employed for this shelxl refinement is uniquely defined
by the following loop, which should always be used as a source of
symmetry information in preference to the above space-group names.
They are only intended as comments.
;
_shelx_estimated_absorpt_t_max 0.913
_shelx_estimated_absorpt_t_min 0.768
_olex2_refinement_description
;
1. Fixed Uiso
 At 1.2 times of:
  All C(H) groups, All N(H) groups
 At 1.5 times of:
  All C(H,H,H) groups
2.a Aromatic/amide H refined with riding coordinates:
 N004(H004), C00G(H00G), C00J(H00J), C00M(H00M), C00N(H00N), C00Q(H00Q),
 C00R(H00R), C00S(H00S), C00U(H00U), C00W(H00W), C00X(H00X), C00Y(H00Y),
 C00Z(H00Z), C012(H012), C014(H014), C015(H015), C016(H016), C018(H018),
 C019(H019), C01A(H01A), C01B(H01B), C01C(H01C), C01E(H01E), C01F(H01F),
 C01G(H01G), C01I(H01J), C01J(H01K), C01K(H01L), C01L(H01M), C01M(H01N),
 C01N(H01O), C01O(H01P), C01Q(H01Q), C01R(H01R), C01S(H01S), C01T(H01T),
 C01U(H01U), C01V(H01V), C01W(H01W), C01Y(H01Z), C01Z(H01), C020(H020),
 C021(H021), C022(H022), C024(H024)
2.b Idealised Me refined as rotating group:
 C01H(H01D,H01H,H01I), C01X(H01X,H01Y,H), C025(H02A,H02B,H02C), C026(H02D,H02E,
 H02F), C027(H02G,H02H,H02I), C028(H02J,H02K,H02L)
;

loop_
_space_group_symop_operation_xyz
'x, y, z'
'-x, -y, -z'

loop_
_atom_site_label
_atom_site_type_symbol
_atom_site_fract_x
_atom_site_fract_y
_atom_site_fract_z
_atom_site_U_iso_or_equiv
_atom_site_adp_type
_atom_site_occupancy
_atom_site_site_symmetry_order
_atom_site_calc_flag
_atom_site_refinement_flags_posn
Fe01 Fe 0.30923(5) 0.35765(5) 0.38442(5) 0.0390(3) Uani 1 1 d .
N002 N 0.3488(3) 0.2180(3) 0.3946(3) 0.0361(10) Uani 1 1 d .
N003 N 0.2344(3) 0.3215(3) 0.4948(3) 0.0346(10) Uani 1 1 d .
N004 N 0.3514(3) 0.4513(3) 0.2839(3) 0.0401(11) Uani 1 1 d .
H004 H 0.3661 0.4274 0.2435 0.048 Uiso 1 1 calc R
C005 C 0.1878(3) 0.3782(4) 0.5345(3) 0.0342(12) Uani 1 1 d .
C006 C 0.2254(3) 0.2265(3) 0.5470(3) 0.0354(12) Uani 1 1 d .
C007 C 0.2573(3) 0.1453(4) 0.5275(3) 0.0327(12) Uani 1 1 d .
C008 C 0.1293(3) 0.7933(4) 0.3831(3) 0.0385(13) Uani 1 1 d .
C009 C 0.4005(3) 0.1833(3) 0.3399(3) 0.0327(12) Uani 1 1 d .
C00A C 0.4589(3) 0.2439(3) 0.2709(3) 0.0327(12) Uani 1 1 d .
C00B C 0.1743(3) 0.4843(3) 0.4940(3) 0.0350(12) Uani 1 1 d .
C00C C 0.3658(3) 0.5459(3) 0.2555(3) 0.0325(11) Uani 1 1 d .
C00D C 0.3122(3) 0.1424(3) 0.4553(3) 0.0337(12) Uani 1 1 d .
C00E C 0.5250(3) 0.2902(3) 0.2894(3) 0.0330(12) Uani 1 1 d .
C00F C 0.2320(3) 0.0495(4) 0.5883(3) 0.0381(13) Uani 1 1 d .
C00G C 0.3344(3) 0.6029(4) 0.3045(3) 0.0363(12) Uani 1 1 d .
H00G H 0.3074 0.5748 0.3597 0.044 Uiso 1 1 calc R
C00H C 0.5378(3) 0.2833(4) 0.3784(3) 0.0351(12) Uani 1 1 d .
C00I C 0.1446(3) 0.6874(4) 0.4230(3) 0.0376(13) Uani 1 1 d .
C00J C 0.5400(3) 0.3676(3) 0.3943(3) 0.0366(13) Uani 1 1 d .
H00J H 0.5351 0.4280 0.3485 0.044 Uiso 1 1 calc R
C00K C 0.4507(3) 0.2544(3) 0.1867(3) 0.0346(12) Uani 1 1 d .
C00L C 0.1530(4) 0.0181(4) 0.5710(4) 0.0435(14) Uani 1 1 d .
C00M C 0.1147(3) 0.6316(4) 0.3844(3) 0.0386(13) Uani 1 1 d .
H00M H 0.0843 0.6635 0.3322 0.046 Uiso 1 1 calc R
C00N C 0.0413(3) 0.4043(4) 0.4136(4) 0.0409(13) Uani 1 1 d .
H00N H 0.0243 0.3889 0.4723 0.049 Uiso 1 1 calc R
C00O C 0.2059(3) 0.5390(4) 0.5341(3) 0.0389(13) Uani 1 1 d .
C00P C 0.1270(3) 0.5317(4) 0.4181(3) 0.0368(12) Uani 1 1 d .
C00Q C 0.4133(3) 0.5902(4) 0.1780(3) 0.0427(14) Uani 1 1 d .
H00Q H 0.4405 0.5530 0.1449 0.051 Uiso 1 1 calc R
C00R C 0.5490(3) 0.3633(4) 0.4754(3) 0.0366(12) Uani 1 1 d .
H00R H 0.5506 0.4208 0.4852 0.044 Uiso 1 1 calc R
C00S C 0.5485(3) 0.1954(4) 0.4473(3) 0.0377(13) Uani 1 1 d .
H00S H 0.5502 0.1369 0.4381 0.045 Uiso 1 1 calc R
C00T C 0.0938(3) 0.4777(4) 0.3731(4) 0.0413(13) Uani 1 1 d .
C00U C 0.5095(3) 0.3078(4) 0.1235(3) 0.0382(12) Uani 1 1 d .
H00U H 0.5049 0.3130 0.0665 0.046 Uiso 1 1 calc R
C00V C 0.2884(4) -0.0094(4) 0.6536(4) 0.0446(14) Uani 1 1 d .
C00W C 0.3973(3) 0.0860(3) 0.3621(3) 0.0378(13) Uani 1 1 d .
H00W H 0.4270 0.0462 0.3321 0.045 Uiso 1 1 calc R
C00X C 0.1905(3) 0.6388(4) 0.4986(3) 0.0401(13) Uani 1 1 d .
H00X H 0.2118 0.6748 0.5265 0.048 Uiso 1 1 calc R
C00Y C 0.1889(4) 0.8501(4) 0.3940(4) 0.0441(14) Uani 1 1 d .
H00Y H 0.2402 0.8196 0.4292 0.053 Uiso 1 1 calc R
C00Z C 0.5805(3) 0.3443(3) 0.2247(3) 0.0344(12) Uani 1 1 d .
H00Z H 0.6238 0.3760 0.2380 0.041 Uiso 1 1 calc R
C010 C 0.2562(3) 0.4907(4) 0.6139(3) 0.0371(13) Uani 1 1 d .
C011 C 0.5741(4) 0.3532(4) 0.1413(3) 0.0394(13) Uani 1 1 d .
C012 C 0.3436(3) 0.0581(4) 0.4351(3) 0.0412(13) Uani 1 1 d .
H012 H 0.3297 -0.0050 0.4665 0.049 Uiso 1 1 calc R
C013 C 0.6330(4) 0.4129(4) 0.0721(3) 0.0410(13) Uani 1 1 d .
C014 C 0.5557(3) 0.2770(4) 0.5424(3) 0.0424(14) Uani 1 1 d .
H014 H 0.5598 0.2749 0.5986 0.051 Uiso 1 1 calc R
C015 C 0.4208(4) 0.6853(4) 0.1499(3) 0.0441(14) Uani 1 1 d .
H015 H 0.4527 0.7124 0.0969 0.053 Uiso 1 1 calc R
C016 C 0.1522(3) 0.3231(4) 0.6145(3) 0.0391(13) Uani 1 1 d .
H016 H 0.1193 0.3470 0.6553 0.047 Uiso 1 1 calc R
C017 C 0.3752(4) 0.2189(3) 0.1577(3) 0.0372(12) Uani 1 1 d .
C018 C 0.3423(3) 0.6998(4) 0.2730(3) 0.0400(13) Uani 1 1 d .
H018 H 0.3177 0.7368 0.3068 0.048 Uiso 1 1 calc R
C019 C 0.1739(3) 0.2284(4) 0.6225(3) 0.0398(13) Uani 1 1 d .
H019 H 0.1578 0.1743 0.6695 0.048 Uiso 1 1 calc R
C01A C 0.3388(3) 0.4255(4) 0.6195(4) 0.0432(14) Uani 1 1 d .
H01A H 0.3639 0.4127 0.5703 0.052 Uiso 1 1 calc R
C01B C 0.1367(4) -0.0739(4) 0.6213(4) 0.0507(16) Uani 1 1 d .
H01B H 0.0844 -0.0960 0.6103 0.061 Uiso 1 1 calc R
C01C C 0.0547(4) 0.8424(4) 0.3326(4) 0.0489(15) Uani 1 1 d .
H01C H 0.0120 0.8066 0.3243 0.059 Uiso 1 1 calc R
C01D C 0.3844(4) 0.7459(4) 0.1945(3) 0.0426(13) Uani 1 1 d .
C01E C 0.5565(4) 0.1932(4) 0.5278(3) 0.0425(14) Uani 1 1 d .
H01E H 0.5626 0.1333 0.5741 0.051 Uiso 1 1 calc R
C01F C 0.6434(4) 0.5036(4) 0.0677(3) 0.0461(14) Uani 1 1 d .
H01F H 0.6142 0.5268 0.1103 0.055 Uiso 1 1 calc R
C01G C 0.3938(4) 0.1805(4) 0.0944(3) 0.0419(13) Uani 1 1 d .
H01G H 0.4558 0.1689 0.0743 0.050 Uiso 1 1 calc R
C01H C 0.0887(4) 0.0820(4) 0.5030(4) 0.0498(15) Uani 1 1 d .
H01D H 0.0873 0.1492 0.4970 0.075 Uiso 1 1 calc GR
H01H H 0.0264 0.0645 0.5184 0.075 Uiso 1 1 calc GR
H01I H 0.1102 0.0744 0.4490 0.075 Uiso 1 1 calc GR
C01I C 0.2842(4) 0.2347(4) 0.1870(3) 0.0440(14) Uani 1 1 d .
H01J H 0.2702 0.2605 0.2307 0.053 Uiso 1 1 calc R
C01J C 0.0126(4) 0.3521(4) 0.3700(4) 0.0485(15) Uani 1 1 d .
H01K H -0.0202 0.2995 0.3995 0.058 Uiso 1 1 calc R
C01K C 0.1113(4) 0.5030(4) 0.2862(4) 0.0522(16) Uani 1 1 d .
H01L H 0.1449 0.5549 0.2571 0.063 Uiso 1 1 calc R
C01L C 0.1756(4) 0.9491(4) 0.3552(4) 0.0507(15) Uani 1 1 d .
H01M H 0.2179 0.9854 0.3634 0.061 Uiso 1 1 calc R
C01M C 0.2679(4) -0.1013(4) 0.7008(4) 0.0569(17) Uani 1 1 d .
H01N H 0.3076 -0.1427 0.7448 0.068 Uiso 1 1 calc R
C01N C 0.3836(4) 0.3802(4) 0.6943(4) 0.0477(15) Uani 1 1 d .
H01O H 0.4392 0.3370 0.6962 0.057 Uiso 1 1 calc R
C01O C 0.3489(4) 0.3967(4) 0.7663(4) 0.0546(16) Uani 1 1 d .
H01P H 0.3798 0.3647 0.8182 0.066 Uiso 1 1 calc R
C01P C 0.1919(4) -0.1350(4) 0.6861(5) 0.0618(19) Uani 1 1 d .
C01Q C 0.2221(4) 0.5092(4) 0.6880(4) 0.0500(15) Uani 1 1 d .
H01Q H 0.1681 0.5546 0.6862 0.060 Uiso 1 1 calc R
C01R C 0.2671(4) 0.4614(5) 0.7623(4) 0.0586(17) Uani 1 1 d .
H01R H 0.2424 0.4724 0.8124 0.070 Uiso 1 1 calc R
C01S C 0.3229(5) 0.1589(4) 0.0604(4) 0.0562(16) Uani 1 1 d .
H01S H 0.3363 0.1325 0.0170 0.067 Uiso 1 1 calc R
C01T C 0.1011(4) 0.9955(4) 0.3046(4) 0.0549(17) Uani 1 1 d .
H01T H 0.0919 1.0636 0.2776 0.066 Uiso 1 1 calc R
C01U C 0.6961(4) 0.5616(4) 0.0018(4) 0.0547(17) Uani 1 1 d .
H01U H 0.7019 0.6245 -0.0016 0.066 Uiso 1 1 calc R
C01V C 0.0400(4) 0.9414(4) 0.2939(4) 0.0565(16) Uani 1 1 d .
H01V H -0.0121 0.9723 0.2599 0.068 Uiso 1 1 calc R
C01W C 0.0327(4) 0.3781(5) 0.2828(4) 0.0612(18) Uani 1 1 d .
H01W H 0.0132 0.3435 0.2526 0.073 Uiso 1 1 calc R
C01X C 0.3706(4) 0.0249(5) 0.6718(4) 0.0664(19) Uani 1 1 d .
H01X H 0.4116 0.0427 0.6208 0.100 Uiso 1 1 calc GR
H01Y H 0.4041 -0.0267 0.7184 0.100 Uiso 1 1 calc GR
H H 0.3501 0.0810 0.6881 0.100 Uiso 1 1 calc GR
C01Y C 0.2134(4) 0.2122(4) 0.1518(4) 0.0568(17) Uani 1 1 d .
H01Z H 0.1511 0.2225 0.1718 0.068 Uiso 1 1 calc R
C01Z C 0.7399(4) 0.5256(5) -0.0588(4) 0.0604(18) Uani 1 1 d .
H01 H 0.7764 0.5641 -0.1038 0.072 Uiso 1 1 calc R
C020 C 0.6772(4) 0.3794(5) 0.0098(4) 0.0565(17) Uani 1 1 d .
H020 H 0.6707 0.3176 0.0111 0.068 Uiso 1 1 calc R
C021 C 0.2337(5) 0.1752(5) 0.0888(4) 0.0620(18) Uani 1 1 d .
H021 H 0.1853 0.1608 0.0646 0.074 Uiso 1 1 calc R
C022 C 0.7315(4) 0.4381(5) -0.0548(4) 0.0641(19) Uani 1 1 d .
H022 H 0.7630 0.4147 -0.0965 0.077 Uiso 1 1 calc R
C023 C 0.3825(5) 0.8540(4) 0.1597(4) 0.0613(18) Uani 1 1 d .
C024 C 0.0813(4) 0.4548(5) 0.2398(5) 0.069(2) Uani 1 1 d .
H024 H 0.0939 0.4740 0.1802 0.083 Uiso 1 1 calc R
C025 C 0.4110(6) 0.8904(5) 0.2248(4) 0.078(2) Uani 1 1 d .
H02A H 0.3661 0.8778 0.2732 0.117 Uiso 1 1 calc GR
H02B H 0.4127 0.9598 0.1984 0.117 Uiso 1 1 calc GR
H02C H 0.4724 0.8571 0.2448 0.117 Uiso 1 1 calc GR
C026 C 0.4310(6) 0.8914(5) 0.0759(5) 0.093(3) Uani 1 1 d .
H02D H 0.4954 0.8599 0.0797 0.139 Uiso 1 1 calc GR
H02E H 0.4293 0.9610 0.0587 0.139 Uiso 1 1 calc GR
H02F H 0.4004 0.8779 0.0338 0.139 Uiso 1 1 calc GR
C027 C 0.1741(5) -0.2370(5) 0.7370(6) 0.104(3) Uani 1 1 d .
H02G H 0.1073 -0.2385 0.7445 0.157 Uiso 1 1 calc GR
H02H H 0.2012 -0.2592 0.7928 0.157 Uiso 1 1 calc GR
H02I H 0.2024 -0.2793 0.7065 0.157 Uiso 1 1 calc GR
C028 C 0.2764(5) 0.9019(5) 0.1427(5) 0.082(2) Uani 1 1 d .
H02J H 0.2510 0.8767 0.1056 0.124 Uiso 1 1 calc GR
H02K H 0.2728 0.9719 0.1153 0.124 Uiso 1 1 calc GR
H02L H 0.2406 0.8863 0.1970 0.124 Uiso 1 1 calc GR

loop_
_atom_site_aniso_label
_atom_site_aniso_U_11
_atom_site_aniso_U_22
_atom_site_aniso_U_33
_atom_site_aniso_U_23
_atom_site_aniso_U_13
_atom_site_aniso_U_12
Fe01 0.0444(5) 0.0275(4) 0.0443(5) -0.0137(3) 0.0081(3) -0.0072(3)
N002 0.044(2) 0.027(2) 0.041(3) -0.014(2) 0.007(2) -0.0135(19)
N003 0.034(2) 0.026(2) 0.044(3) -0.011(2) -0.0022(19) -0.0088(18)
N004 0.041(2) 0.029(2) 0.048(3) -0.014(2) 0.005(2) -0.0034(19)
C005 0.027(2) 0.032(3) 0.044(3) -0.016(2) 0.004(2) -0.004(2)
C006 0.035(3) 0.031(3) 0.045(3) -0.019(2) 0.006(2) -0.009(2)
C007 0.028(2) 0.035(3) 0.038(3) -0.017(2) -0.001(2) -0.004(2)
C008 0.037(3) 0.038(3) 0.040(3) -0.017(3) 0.005(2) -0.004(2)
C009 0.038(3) 0.022(3) 0.032(3) -0.007(2) 0.004(2) -0.001(2)
C00A 0.039(3) 0.018(2) 0.037(3) -0.008(2) 0.006(2) -0.003(2)
C00B 0.032(3) 0.031(3) 0.044(3) -0.018(2) 0.015(2) -0.006(2)
C00C 0.027(2) 0.031(3) 0.039(3) -0.013(2) -0.006(2) 0.004(2)
C00D 0.037(3) 0.029(3) 0.036(3) -0.014(2) -0.001(2) -0.002(2)
C00E 0.036(3) 0.023(2) 0.040(3) -0.013(2) 0.003(2) -0.002(2)
C00F 0.041(3) 0.029(3) 0.047(3) -0.019(3) 0.006(2) -0.004(2)
C00G 0.042(3) 0.037(3) 0.028(3) -0.011(2) 0.004(2) -0.006(2)
C00H 0.035(3) 0.034(3) 0.035(3) -0.016(2) 0.008(2) 0.000(2)
C00I 0.031(3) 0.033(3) 0.051(3) -0.018(3) 0.009(2) -0.008(2)
C00J 0.046(3) 0.022(3) 0.039(3) -0.008(2) 0.008(2) -0.009(2)
C00K 0.039(3) 0.024(3) 0.036(3) -0.006(2) 0.000(2) -0.004(2)
C00L 0.042(3) 0.031(3) 0.057(4) -0.020(3) 0.009(3) -0.003(2)
C00M 0.036(3) 0.032(3) 0.043(3) -0.011(2) 0.008(2) -0.005(2)
C00N 0.035(3) 0.036(3) 0.054(4) -0.022(3) 0.006(2) -0.002(2)
C00O 0.031(3) 0.036(3) 0.051(3) -0.021(3) 0.011(2) -0.007(2)
C00P 0.033(3) 0.035(3) 0.041(3) -0.015(3) 0.010(2) -0.009(2)
C00Q 0.045(3) 0.033(3) 0.046(3) -0.012(3) 0.011(3) -0.005(2)
C00R 0.044(3) 0.029(3) 0.041(3) -0.018(2) 0.002(2) -0.008(2)
C00S 0.038(3) 0.026(3) 0.045(3) -0.010(2) -0.001(2) 0.000(2)
C00T 0.030(3) 0.042(3) 0.054(4) -0.025(3) 0.013(2) -0.002(2)
C00U 0.049(3) 0.032(3) 0.037(3) -0.017(2) 0.006(2) -0.008(2)
C00V 0.040(3) 0.030(3) 0.058(4) -0.011(3) 0.007(3) -0.006(2)
C00W 0.043(3) 0.025(3) 0.044(3) -0.015(2) 0.006(2) -0.003(2)
C00X 0.040(3) 0.038(3) 0.049(3) -0.026(3) 0.010(3) -0.009(2)
C00Y 0.043(3) 0.035(3) 0.058(4) -0.021(3) 0.005(3) -0.010(2)
C00Z 0.035(3) 0.030(3) 0.041(3) -0.016(2) -0.001(2) -0.005(2)
C010 0.035(3) 0.032(3) 0.049(3) -0.020(3) 0.002(2) -0.011(2)
C011 0.044(3) 0.029(3) 0.043(3) -0.012(2) 0.007(2) -0.006(2)
C012 0.043(3) 0.033(3) 0.043(3) -0.010(2) 0.004(2) -0.007(2)
C013 0.046(3) 0.041(3) 0.039(3) -0.015(3) 0.005(2) -0.014(2)
C014 0.047(3) 0.034(3) 0.042(3) -0.012(3) 0.012(3) -0.008(2)
C015 0.055(3) 0.037(3) 0.031(3) -0.005(2) 0.004(2) -0.003(3)
C016 0.036(3) 0.037(3) 0.049(3) -0.021(3) 0.008(2) -0.009(2)
C017 0.052(3) 0.024(3) 0.033(3) -0.007(2) 0.002(2) -0.008(2)
C018 0.042(3) 0.038(3) 0.038(3) -0.013(2) 0.003(2) -0.004(2)
C019 0.041(3) 0.033(3) 0.046(3) -0.014(3) 0.000(2) -0.007(2)
C01A 0.036(3) 0.031(3) 0.061(4) -0.018(3) 0.010(3) -0.007(2)
C01B 0.039(3) 0.033(3) 0.079(4) -0.018(3) 0.003(3) -0.010(2)
C01C 0.047(3) 0.040(3) 0.060(4) -0.019(3) 0.008(3) -0.013(3)
C01D 0.054(3) 0.034(3) 0.036(3) -0.011(2) 0.001(3) -0.002(3)
C01E 0.052(3) 0.030(3) 0.040(3) -0.004(2) -0.002(3) -0.011(2)
C01F 0.048(3) 0.041(3) 0.043(3) -0.011(3) 0.008(3) -0.006(3)
C01G 0.054(3) 0.037(3) 0.031(3) -0.010(2) 0.002(2) -0.007(3)
C01H 0.051(3) 0.041(3) 0.062(4) -0.020(3) 0.001(3) -0.017(3)
C01I 0.055(3) 0.036(3) 0.040(3) -0.012(3) 0.003(3) -0.011(3)
C01J 0.043(3) 0.040(3) 0.071(4) -0.029(3) 0.004(3) -0.009(3)
C01K 0.054(4) 0.053(4) 0.059(4) -0.029(3) 0.010(3) -0.022(3)
C01L 0.052(3) 0.046(4) 0.066(4) -0.032(3) 0.008(3) -0.015(3)
C01M 0.044(3) 0.032(3) 0.074(4) -0.001(3) -0.002(3) 0.004(3)
C01N 0.049(3) 0.028(3) 0.062(4) -0.013(3) -0.003(3) -0.003(2)
C01O 0.059(4) 0.049(4) 0.060(4) -0.023(3) -0.009(3) -0.009(3)
C01P 0.048(4) 0.033(3) 0.088(5) -0.005(3) 0.003(3) -0.005(3)
C01Q 0.048(3) 0.054(4) 0.054(4) -0.030(3) -0.001(3) 0.001(3)
C01R 0.063(4) 0.066(4) 0.054(4) -0.033(3) -0.002(3) 0.000(3)
C01S 0.082(5) 0.038(3) 0.058(4) -0.023(3) -0.003(3) -0.018(3)
C01T 0.060(4) 0.033(3) 0.068(4) -0.018(3) 0.015(3) -0.005(3)
C01U 0.053(3) 0.039(3) 0.057(4) -0.005(3) 0.011(3) -0.003(3)
C01V 0.053(4) 0.040(3) 0.077(5) -0.023(3) 0.000(3) -0.008(3)
C01W 0.056(4) 0.078(5) 0.076(5) -0.058(4) 0.012(3) -0.017(3)
C01X 0.052(4) 0.052(4) 0.077(5) -0.002(3) -0.003(3) -0.010(3)
C01Y 0.048(3) 0.049(4) 0.069(4) -0.013(3) -0.005(3) -0.014(3)
C01Z 0.052(4) 0.062(4) 0.055(4) -0.007(3) 0.008(3) -0.016(3)
C020 0.069(4) 0.069(4) 0.044(4) -0.030(3) 0.012(3) -0.030(3)
C021 0.077(5) 0.056(4) 0.063(4) -0.023(4) -0.011(4) -0.028(4)
C022 0.072(4) 0.085(5) 0.041(4) -0.026(3) 0.022(3) -0.030(4)
C023 0.092(5) 0.034(3) 0.050(4) -0.008(3) 0.004(3) -0.009(3)
C024 0.059(4) 0.093(5) 0.071(5) -0.047(4) 0.025(3) -0.032(4)
C025 0.125(6) 0.040(4) 0.072(5) -0.019(4) 0.014(4) -0.033(4)
C026 0.147(7) 0.045(4) 0.077(5) -0.019(4) 0.048(5) -0.029(4)
C027 0.073(5) 0.042(4) 0.162(8) 0.013(5) -0.016(5) -0.021(4)
C028 0.087(5) 0.057(5) 0.082(5) -0.010(4) 0.003(4) 0.004(4)

loop_
_atom_type_symbol
_atom_type_description
_atom_type_scat_dispersion_real
_atom_type_scat_dispersion_imag
_atom_type_scat_source
C C 0.0033 0.0016 'International Tables Vol C Tables 4.2.6.8 and 6.1.1.4'
Fe Fe 0.3463 0.8444 'International Tables Vol C Tables 4.2.6.8 and 6.1.1.4'
N N 0.0061 0.0033 'International Tables Vol C Tables 4.2.6.8 and 6.1.1.4'
H H 0.0000 0.0000 'International Tables Vol C Tables 4.2.6.8 and 6.1.1.4'

loop_
_geom_angle_atom_site_label_1
_geom_angle_atom_site_label_2
_geom_angle_atom_site_label_3
_geom_angle
N003 Fe01 N002 93.24(16)
N004 Fe01 N002 115.62(17)
N004 Fe01 N003 151.06(18)
C009 N002 Fe01 128.9(3)
C009 N002 C00D 107.1(4)
C00D N002 Fe01 123.3(3)
C005 N003 Fe01 129.2(3)
C005 N003 C006 106.9(4)
C006 N003 Fe01 123.8(3)
Fe01 N004 H004 110.7
C00C N004 Fe01 138.5(4)
C00C N004 H004 110.7
N003 C005 C00B 122.1(4)
N003 C005 C016 110.9(4)
C016 C005 C00B 126.9(4)
N003 C006 C019 107.9(4)
C007 C006 N003 126.2(4)
C007 C006 C019 125.8(4)
C006 C007 C00D 126.0(4)
C006 C007 C00F 118.3(4)
C00D C007 C00F 115.7(4)
C00Y C008 C00I 122.2(5)
C01C C008 C00I 121.8(5)
C01C C008 C00Y 116.0(5)
N002 C009 C00A 121.4(4)
N002 C009 C00W 111.2(4)
C00W C009 C00A 127.1(4)
C00E C00A C009 121.0(5)
C00K C00A C009 120.4(4)
C00K C00A C00E 118.6(4)
C00O C00B C005 119.4(5)
C00P C00B C005 121.1(5)
C00P C00B C00O 119.4(5)
N004 C00C C00G 120.7(4)
N004 C00C C00Q 122.8(5)
C00G C00C C00Q 116.4(5)
N002 C00D C007 126.3(4)
N002 C00D C012 108.2(4)
C007 C00D C012 125.4(4)
C00A C00E C00H 122.1(4)
C00Z C00E C00A 120.3(5)
C00Z C00E C00H 117.7(4)
C00L C00F C007 117.8(5)
C00V C00F C007 121.0(5)
C00V C00F C00L 120.9(5)
C00C C00G H00G 119.7
C018 C00G C00C 120.6(5)
C018 C00G H00G 119.7
C00J C00H C00E 119.5(4)
C00S C00H C00E 122.6(5)
C00S C00H C00J 117.8(5)
C00M C00I C008 120.3(5)
C00X C00I C008 122.5(5)
C00X C00I C00M 117.2(5)
C00H C00J H00J 119.7
C00R C00J C00H 120.5(4)
C00R C00J H00J 119.7
C00A C00K C00U 119.4(5)
C00A C00K C017 123.4(4)
C00U C00K C017 117.0(5)
C00F C00L C01H 121.9(5)
C01B C00L C00F 117.2(5)
C01B C00L C01H 121.0(5)
C00I C00M H00M 118.3
C00P C00M C00I 123.4(5)
C00P C00M H00M 118.3
C00T C00N H00N 119.3
C00T C00N C01J 121.5(5)
C01J C00N H00N 119.3
C00B C00O C010 120.3(5)
C00X C00O C00B 120.1(5)
C00X C00O C010 119.6(5)
C00B C00P C00T 121.5(5)
C00M C00P C00B 118.3(5)
C00M C00P C00T 120.2(5)
C00C C00Q H00Q 119.6
C015 C00Q C00C 120.8(5)
C015 C00Q H00Q 119.6
C00J C00R H00R 119.6
C014 C00R C00J 120.7(5)
C014 C00R H00R 119.6
C00H C00S H00S 119.8
C01E C00S C00H 120.4(5)
C01E C00S H00S 119.8
C00N C00T C00P 122.5(5)
C01K C00T C00N 117.7(5)
C01K C00T C00P 119.7(5)
C00K C00U H00U 118.9
C011 C00U C00K 122.2(5)
C011 C00U H00U 118.9
C00F C00V C01M 118.4(5)
C00F C00V C01X 120.4(5)
C01M C00V C01X 121.2(5)
C009 C00W H00W 126.5
C012 C00W C009 107.0(5)
C012 C00W H00W 126.5
C00I C00X C00O 121.6(5)
C00I C00X H00X 119.2
C00O C00X H00X 119.2
C008 C00Y H00Y 118.9
C01L C00Y C008 122.1(6)
C01L C00Y H00Y 118.9
C00E C00Z H00Z 119.3
C00E C00Z C011 121.4(5)
C011 C00Z H00Z 119.3
C01A C010 C00O 122.3(5)
C01Q C010 C00O 120.1(5)
C01Q C010 C01A 117.6(5)
C00U C011 C00Z 118.2(5)
C00U C011 C013 120.9(5)
C00Z C011 C013 120.9(5)
C00D C012 H012 126.7
C00W C012 C00D 106.6(4)
C00W C012 H012 126.7
C01F C013 C011 120.4(5)
C01F C013 C020 118.7(5)
C020 C013 C011 120.9(5)
C00R C014 H014 120.2
C00R C014 C01E 119.6(5)
C01E C014 H014 120.2
C00Q C015 H015 118.0
C00Q C015 C01D 124.0(5)
C01D C015 H015 118.0
C005 C016 H016 126.5
C019 C016 C005 107.1(5)
C019 C016 H016 126.5
C01G C017 C00K 120.3(5)
C01G C017 C01I 119.1(5)
C01I C017 C00K 120.2(5)
C00G C018 H018 118.3
C00G C018 C01D 123.5(5)
C01D C018 H018 118.3
C006 C019 H019 126.5
C016 C019 C006 107.0(4)
C016 C019 H019 126.5
C010 C01A H01A 119.3
C01N C01A C010 121.5(5)
C01N C01A H01A 119.3
C00L C01B H01B 118.2
C00L C01B C01P 123.6(6)
C01P C01B H01B 118.2
C008 C01C H01C 118.7
C01V C01C C008 122.6(6)
C01V C01C H01C 118.7
C015 C01D C023 124.6(5)
C018 C01D C015 114.4(5)
C018 C01D C023 120.9(5)
C00S C01E C014 120.8(5)
C00S C01E H01E 119.6
C014 C01E H01E 119.6
C013 C01F H01F 119.5
C013 C01F C01U 121.1(5)
C01U C01F H01F 119.5
C017 C01G H01G 119.8
C01S C01G C017 120.5(5)
C01S C01G H01G 119.8
C00L C01H H01D 109.5
C00L C01H H01H 109.5
C00L C01H H01I 109.5
H01D C01H H01H 109.5
H01D C01H H01I 109.5
H01H C01H H01I 109.5
C017 C01I H01J 120.2
C017 C01I C01Y 119.6(6)
C01Y C01I H01J 120.2
C00N C01J H01K 120.3
C01W C01J C00N 119.4(5)
C01W C01J H01K 120.3
C00T C01K H01L 118.8
C00T C01K C024 122.5(6)
C024 C01K H01L 118.8
C00Y C01L H01M 119.9
C00Y C01L C01T 120.3(6)
C01T C01L H01M 119.9
C00V C01M H01N 118.7
C01P C01M C00V 122.7(6)
C01P C01M H01N 118.7
C01A C01N H01O 119.7
C01A C01N C01O 120.6(5)
C01O C01N H01O 119.7
C01N C01O H01P 120.5
C01N C01O C01R 119.1(6)
C01R C01O H01P 120.5
C01B C01P C01M 117.2(5)
C01B C01P C027 121.9(6)
C01M C01P C027 120.8(6)
C010 C01Q H01Q 120.1
C01R C01Q C010 119.7(5)
C01R C01Q H01Q 120.1
C01O C01R H01R 119.3
C01Q C01R C01O 121.5(6)
C01Q C01R H01R 119.3
C01G C01S H01S 119.9
C021 C01S C01G 120.3(6)
C021 C01S H01S 119.9
C01L C01T H01T 120.5
C01V C01T C01L 119.0(6)
C01V C01T H01T 120.5
C01F C01U H01U 120.7
C01F C01U C01Z 118.6(6)
C01Z C01U H01U 120.7
C01C C01V C01T 120.0(6)
C01C C01V H01V 120.0
C01T C01V H01V 120.0
C01J C01W H01W 119.9
C01J C01W C024 120.2(6)
C024 C01W H01W 119.9
C00V C01X H01X 109.5
C00V C01X H01Y 109.5
C00V C01X H 109.5
H01X C01X H01Y 109.5
H01X C01X H 109.5
H01Y C01X H 109.5
C01I C01Y H01Z 120.0
C021 C01Y C01I 120.0(6)
C021 C01Y H01Z 120.0
C01U C01Z H01 119.5
C022 C01Z C01U 121.0(6)
C022 C01Z H01 119.5
C013 C020 H020 120.4
C013 C020 C022 119.3(6)
C022 C020 H020 120.4
C01S C021 C01Y 120.5(6)
C01S C021 H021 119.7
C01Y C021 H021 119.7
C01Z C022 C020 121.3(6)
C01Z C022 H022 119.3
C020 C022 H022 119.3
C01D C023 C025 112.4(5)
C01D C023 C028 107.0(5)
C025 C023 C028 104.5(6)
C026 C023 C01D 114.0(5)
C026 C023 C025 113.3(6)
C026 C023 C028 104.5(6)
C01K C024 H024 120.7
C01W C024 C01K 118.7(6)
C01W C024 H024 120.7
C023 C025 H02A 109.5
C023 C025 H02B 109.5
C023 C025 H02C 109.5
H02A C025 H02B 109.5
H02A C025 H02C 109.5
H02B C025 H02C 109.5
C023 C026 H02D 109.5
C023 C026 H02E 109.5
C023 C026 H02F 109.5
H02D C026 H02E 109.5
H02D C026 H02F 109.5
H02E C026 H02F 109.5
C01P C027 H02G 109.5
C01P C027 H02H 109.5
C01P C027 H02I 109.5
H02G C027 H02H 109.5
H02G C027 H02I 109.5
H02H C027 H02I 109.5
C023 C028 H02J 109.5
C023 C028 H02K 109.5
C023 C028 H02L 109.5
H02J C028 H02K 109.5
H02J C028 H02L 109.5
H02K C028 H02L 109.5

loop_
_geom_bond_atom_site_label_1
_geom_bond_atom_site_label_2
_geom_bond_distance
Fe01 N002 2.040(4)
Fe01 N003 2.010(4)
Fe01 N004 1.894(4)
N002 C009 1.340(6)
N002 C00D 1.370(6)
N003 C005 1.338(6)
N003 C006 1.401(6)
N004 H004 0.8800
N004 C00C 1.378(6)
C005 C00B 1.478(7)
C005 C016 1.404(7)
C006 C007 1.383(7)
C006 C019 1.427(7)
C007 C00D 1.407(7)
C007 C00F 1.516(7)
C008 C00I 1.475(7)
C008 C00Y 1.399(7)
C008 C01C 1.386(8)
C009 C00A 1.488(6)
C009 C00W 1.387(7)
C00A C00E 1.413(7)
C00A C00K 1.393(7)
C00B C00O 1.410(7)
C00B C00P 1.406(7)
C00C C00G 1.403(7)
C00C C00Q 1.408(7)
C00D C012 1.433(7)
C00E C00H 1.503(7)
C00E C00Z 1.384(6)
C00F C00L 1.423(7)
C00F C00V 1.379(8)
C00G H00G 0.9500
C00G C018 1.383(7)
C00H C00J 1.406(7)
C00H C00S 1.402(7)
C00I C00M 1.393(7)
C00I C00X 1.393(7)
C00J H00J 0.9500
C00J C00R 1.373(7)
C00K C00U 1.398(6)
C00K C017 1.510(7)
C00L C01B 1.383(7)
C00L C01H 1.493(8)
C00M H00M 0.9500
C00M C00P 1.389(7)
C00N H00N 0.9500
C00N C00T 1.387(7)
C00N C01J 1.403(8)
C00O C00X 1.388(7)
C00O C010 1.480(8)
C00P C00T 1.473(8)
C00Q H00Q 0.9500
C00Q C015 1.358(7)
C00R H00R 0.9500
C00R C014 1.370(7)
C00S H00S 0.9500
C00S C01E 1.371(7)
C00T C01K 1.387(8)
C00U H00U 0.9500
C00U C011 1.379(7)
C00V C01M 1.391(7)
C00V C01X 1.495(8)
C00W H00W 0.9500
C00W C012 1.365(7)
C00X H00X 0.9500
C00Y H00Y 0.9500
C00Y C01L 1.380(8)
C00Z H00Z 0.9500
C00Z C011 1.383(7)
C010 C01A 1.411(7)
C010 C01Q 1.413(7)
C011 C013 1.488(7)
C012 H012 0.9500
C013 C01F 1.382(7)
C013 C020 1.394(8)
C014 H014 0.9500
C014 C01E 1.379(7)
C015 H015 0.9500
C015 C01D 1.402(7)
C016 H016 0.9500
C016 C019 1.372(7)
C017 C01G 1.385(7)
C017 C01I 1.390(7)
C018 H018 0.9500
C018 C01D 1.389(7)
C019 H019 0.9500
C01A H01A 0.9500
C01A C01N 1.370(8)
C01B H01B 0.9500
C01B C01P 1.374(9)
C01C H01C 0.9500
C01C C01V 1.380(8)
C01D C023 1.515(8)
C01E H01E 0.9500
C01F H01F 0.9500
C01F C01U 1.397(7)
C01G H01G 0.9500
C01G C01S 1.382(8)
C01H H01D 0.9800
C01H H01H 0.9800
C01H H01I 0.9800
C01I H01J 0.9500
C01I C01Y 1.400(8)
C01J H01K 0.9500
C01J C01W 1.395(8)
C01K H01L 0.9500
C01K C024 1.399(8)
C01L H01M 0.9500
C01L C01T 1.380(8)
C01M H01N 0.9500
C01M C01P 1.385(9)
C01N H01O 0.9500
C01N C01O 1.366(8)
C01O H01P 0.9500
C01O C01R 1.403(8)
C01P C027 1.516(8)
C01Q H01Q 0.9500
C01Q C01R 1.369(8)
C01R H01R 0.9500
C01S H01S 0.9500
C01S C021 1.363(9)
C01T H01T 0.9500
C01T C01V 1.383(8)
C01U H01U 0.9500
C01U C01Z 1.389(9)
C01V H01V 0.9500
C01W H01W 0.9500
C01W C024 1.392(8)
C01X H01X 0.9800
C01X H01Y 0.9800
C01X H 0.9800
C01Y H01Z 0.9500
C01Y C021 1.368(9)
C01Z H01 0.9500
C01Z C022 1.328(9)
C020 H020 0.9500
C020 C022 1.403(8)
C021 H021 0.9500
C022 H022 0.9500
C023 C025 1.526(9)
C023 C026 1.476(9)
C023 C028 1.608(10)
C024 H024 0.9500
C025 H02A 0.9800
C025 H02B 0.9800
C025 H02C 0.9800
C026 H02D 0.9800
C026 H02E 0.9800
C026 H02F 0.9800
C027 H02G 0.9800
C027 H02H 0.9800
C027 H02I 0.9800
C028 H02J 0.9800
C028 H02K 0.9800
C028 H02L 0.9800

loop_
_geom_torsion_atom_site_label_1
_geom_torsion_atom_site_label_2
_geom_torsion_atom_site_label_3
_geom_torsion_atom_site_label_4
_geom_torsion
Fe01 N002 C009 C00A 16.8(7)
Fe01 N002 C009 C00W -168.6(4)
Fe01 N002 C00D C007 -12.7(7)
Fe01 N002 C00D C012 170.3(3)
Fe01 N003 C005 C00B 8.5(7)
Fe01 N003 C005 C016 -174.2(3)
Fe01 N003 C006 C007 -7.0(7)
Fe01 N003 C006 C019 175.3(3)
Fe01 N004 C00C C00G -9.5(8)
Fe01 N004 C00C C00Q 169.3(4)
N002 Fe01 N004 C00C -158.9(5)
N002 C009 C00A C00E 54.8(7)
N002 C009 C00A C00K -126.5(5)
N002 C009 C00W C012 -1.8(6)
N002 C00D C012 C00W -0.7(6)
N003 Fe01 N004 C00C 25.8(7)
N003 C005 C00B C00O -122.2(5)
N003 C005 C00B C00P 60.6(6)
N003 C005 C016 C019 -3.1(6)
N003 C006 C007 C00D 6.4(8)
N003 C006 C007 C00F -173.6(5)
N003 C006 C019 C016 0.7(6)
N004 C00C C00G C018 -174.9(5)
N004 C00C C00Q C015 175.8(5)
C005 N003 C006 C007 175.1(5)
C005 N003 C006 C019 -2.5(6)
C005 C00B C00O C00X -177.5(4)
C005 C00B C00O C010 3.0(6)
C005 C00B C00P C00M 178.5(4)
C005 C00B C00P C00T -3.7(7)
C005 C016 C019 C006 1.4(6)
C006 N003 C005 C00B -173.8(5)
C006 N003 C005 C016 3.5(6)
C006 C007 C00D N002 4.7(8)
C006 C007 C00D C012 -178.9(5)
C006 C007 C00F C00L 94.8(6)
C006 C007 C00F C00V -91.2(6)
C007 C006 C019 C016 -177.0(5)
C007 C00D C012 C00W -177.7(5)
C007 C00F C00L C01B 172.9(5)
C007 C00F C00L C01H -8.6(7)
C007 C00F C00V C01M -172.0(5)
C007 C00F C00V C01X 6.9(8)
C008 C00I C00M C00P 179.8(4)
C008 C00I C00X C00O -178.6(4)
C008 C00Y C01L C01T 0.8(9)
C008 C01C C01V C01T 0.1(9)
C009 N002 C00D C007 176.6(5)
C009 N002 C00D C012 -0.4(6)
C009 C00A C00E C00H -1.8(7)
C009 C00A C00E C00Z 178.4(4)
C009 C00A C00K C00U -176.9(4)
C009 C00A C00K C017 9.1(7)
C009 C00W C012 C00D 1.5(6)
C00A C009 C00W C012 172.4(5)
C00A C00E C00H C00J -130.8(5)
C00A C00E C00H C00S 49.6(7)
C00A C00E C00Z C011 -1.2(7)
C00A C00K C00U C011 -2.0(7)
C00A C00K C017 C01G -143.1(5)
C00A C00K C017 C01I 44.4(7)
C00B C005 C016 C019 174.0(5)
C00B C00O C00X C00I -0.5(7)
C00B C00O C010 C01A 58.2(6)
C00B C00O C010 C01Q -121.9(5)
C00B C00P C00T C00N 51.0(7)
C00B C00P C00T C01K -132.0(5)
C00C C00G C018 C01D -2.9(8)
C00C C00Q C015 C01D 0.9(9)
C00D N002 C009 C00A -173.2(4)
C00D N002 C009 C00W 1.3(6)
C00D C007 C00F C00L -85.1(6)
C00D C007 C00F C00V 88.8(6)
C00E C00A C00K C00U 1.8(7)
C00E C00A C00K C017 -172.2(4)
C00E C00H C00J C00R 178.2(4)
C00E C00H C00S C01E -177.5(5)
C00E C00Z C011 C00U 1.1(7)
C00E C00Z C011 C013 179.0(5)
C00F C007 C00D N002 -175.4(5)
C00F C007 C00D C012 1.1(7)
C00F C00L C01B C01P 0.3(9)
C00F C00V C01M C01P -1.7(9)
C00G C00C C00Q C015 -5.3(7)
C00G C018 C01D C015 -1.6(8)
C00G C018 C01D C023 173.8(5)
C00H C00E C00Z C011 179.1(4)
C00H C00J C00R C014 -0.3(7)
C00H C00S C01E C014 -1.0(8)
C00I C008 C00Y C01L 178.7(5)
C00I C008 C01C C01V -179.1(5)
C00I C00M C00P C00B -1.8(7)
C00I C00M C00P C00T -179.7(4)
C00J C00H C00S C01E 2.9(7)
C00J C00R C014 C01E 2.2(8)
C00K C00A C00E C00H 179.4(4)
C00K C00A C00E C00Z -0.3(7)
C00K C00U C011 C00Z 0.5(8)
C00K C00U C011 C013 -177.4(5)
C00K C017 C01G C01S -172.0(5)
C00K C017 C01I C01Y 172.1(5)
C00L C00F C00V C01M 1.8(8)
C00L C00F C00V C01X -179.3(5)
C00L C01B C01P C01M -0.2(10)
C00L C01B C01P C027 -177.0(7)
C00M C00I C00X C00O 0.0(7)
C00M C00P C00T C00N -131.2(5)
C00M C00P C00T C01K 45.7(7)
C00N C00T C01K C024 -2.6(9)
C00N C01J C01W C024 0.4(9)
C00O C00B C00P C00M 1.3(6)
C00O C00B C00P C00T 179.1(4)
C00O C010 C01A C01N -178.9(5)
C00O C010 C01Q C01R 177.5(5)
C00P C00B C00O C00X -0.2(7)
C00P C00B C00O C010 -179.8(4)
C00P C00T C01K C024 -179.7(6)
C00Q C00C C00G C018 6.2(7)
C00Q C015 C01D C018 2.6(8)
C00Q C015 C01D C023 -172.7(6)
C00R C014 C01E C00S -1.5(8)
C00S C00H C00J C00R -2.2(7)
C00T C00N C01J C01W -3.7(8)
C00T C01K C024 C01W -0.5(10)
C00U C00K C017 C01G 42.7(7)
C00U C00K C017 C01I -129.8(5)
C00U C011 C013 C01F 132.3(6)
C00U C011 C013 C020 -46.5(8)
C00V C00F C00L C01B -1.1(8)
C00V C00F C00L C01H 177.4(5)
C00V C01M C01P C01B 0.9(10)
C00V C01M C01P C027 177.8(7)
C00W C009 C00A C00E -118.8(6)
C00W C009 C00A C00K 59.9(7)
C00X C00I C00M C00P 1.2(7)
C00X C00O C010 C01A -121.4(5)
C00X C00O C010 C01Q 58.5(6)
C00Y C008 C00I C00M -150.7(5)
C00Y C008 C00I C00X 27.8(7)
C00Y C008 C01C C01V 1.0(8)
C00Y C01L C01T C01V 0.3(9)
C00Z C00E C00H C00J 48.9(6)
C00Z C00E C00H C00S -130.6(5)
C00Z C011 C013 C01F -45.6(7)
C00Z C011 C013 C020 135.6(6)
C010 C00O C00X C00I 179.1(4)
C010 C01A C01N C01O 0.4(8)
C010 C01Q C01R C01O 2.4(9)
C011 C013 C01F C01U -178.0(5)
C011 C013 C020 C022 179.4(6)
C013 C01F C01U C01Z -1.4(9)
C013 C020 C022 C01Z -1.5(10)
C015 C01D C023 C025 -136.3(6)
C015 C01D C023 C026 -5.5(10)
C015 C01D C023 C028 109.5(7)
C016 C005 C00B C00O 61.0(7)
C016 C005 C00B C00P -116.2(6)
C017 C00K C00U C011 172.4(5)
C017 C01G C01S C021 0.0(9)
C017 C01I C01Y C021 -0.2(8)
C018 C01D C023 C025 48.8(8)
C018 C01D C023 C026 179.6(6)
C018 C01D C023 C028 -65.4(7)
C019 C006 C007 C00D -176.4(5)
C019 C006 C007 C00F 3.7(8)
C01A C010 C01Q C01R -2.6(8)
C01A C01N C01O C01R -0.6(9)
C01C C008 C00I C00M 29.5(7)
C01C C008 C00I C00X -152.0(5)
C01C C008 C00Y C01L -1.5(8)
C01F C013 C020 C022 0.6(9)
C01F C01U C01Z C022 0.5(10)
C01G C017 C01I C01Y -0.4(7)
C01G C01S C021 C01Y -0.7(9)
C01H C00L C01B C01P -178.2(6)
C01I C017 C01G C01S 0.5(8)
C01I C01Y C021 C01S 0.8(9)
C01J C00N C00T C00P -178.2(5)
C01J C00N C00T C01K 4.8(8)
C01J C01W C024 C01K 1.6(10)
C01L C01T C01V C01C -0.8(9)
C01N C01O C01R C01Q -0.8(9)
C01Q C010 C01A C01N 1.2(7)
C01U C01Z C022 C020 1.0(10)
C01X C00V C01M C01P 179.4(6)
C020 C013 C01F C01U 0.8(9)

loop_
_smtbx_masks_void_nr
_smtbx_masks_void_average_x
_smtbx_masks_void_average_y
_smtbx_masks_void_average_z
_smtbx_masks_void_volume
_smtbx_masks_void_count_electrons
1 0.000 -0.547 0.000 798.1 87.9
